data_2215207
loop_
_publ_author_name
'Silva, Rubia M. S. da'
'Spiazzi, Cristiano C.'
'Bortolotto, Ricardo'
'Burrow, Robert A.'

_publ_section_title
;
 Redetermination of bis(acetylacetonato)oxidopyridinevanadium(IV)
;
_journal_coeditor_code LH2476
_journal_issue 9
_journal_name_full 'Acta Crystallographica Section E'
_journal_page_first m2422
_journal_page_last m2422
_journal_paper_doi 10.1107/S1600536807039323
_journal_volume 63
_journal_year 2007
_chemical_formula_iupac '[V (C5 H7 O2)2 O (C5 H5 N)]'
_chemical_formula_moiety 'C15 H19 N O5 V'
_chemical_formula_sum 'C15 H19 N O5 V'
_chemical_formula_weight 344.25
_chemical_name_systematic
;
 bis(acetylacetonato)oxidopyridinevanadium(IV)
;
_space_group_IT_number 15
_symmetry_cell_setting monoclinic
_symmetry_space_group_name_Hall '-C 2yc'
_symmetry_space_group_name_H-M 'C 1 2/c 1'
_atom_sites_solution_hydrogens geom
_atom_sites_solution_primary direct
_atom_sites_solution_secondary difmap
_audit_conform_dict_name cif_core.dic
_audit_conform_dict_version 2.3
_audit_creation_method 'WinGX routine CIF_UPDATE'
_cell_angle_alpha 90
_cell_angle_beta 103.621(3)
_cell_angle_gamma 90
_cell_formula_units_Z 4
_cell_length_a 7.9121(3)
_cell_length_b 15.5258(7)
_cell_length_c 14.2523(6)
_cell_measurement_reflns_used 2628
_cell_measurement_temperature 296(2)
_cell_measurement_theta_max 24.12
_cell_measurement_theta_min 2.94
_cell_volume 1701.54(13)
_computing_cell_refinement 'SAINT (Bruker, 2006)'
_computing_data_collection 'APEX2, COSMO and BIS (Bruker, 2006)'
_computing_data_reduction SAINT
_computing_molecular_graphics 'DIAMOND (Brandenburg, 2007)'
_computing_publication_material SHELXL97
_computing_structure_refinement 'SHELXL97 (Sheldrick, 1997)'
_computing_structure_solution 'SHELXS97 (Sheldrick, 1997)'
_diffrn_ambient_temperature 296(2)
_diffrn_measured_fraction_theta_full 0.999
_diffrn_measured_fraction_theta_max 0.999
_diffrn_measurement_device_type 'Bruker APEX II area-detector'
_diffrn_measurement_method '\f and \w'
_diffrn_radiation_monochromator graphite
_diffrn_radiation_type MoK\a
_diffrn_radiation_wavelength 0.71073
_diffrn_reflns_av_R_equivalents 0.0318
_diffrn_reflns_limit_h_max 11
_diffrn_reflns_limit_h_min -11
_diffrn_reflns_limit_k_max 20
_diffrn_reflns_limit_k_min -22
_diffrn_reflns_limit_l_max 20
_diffrn_reflns_limit_l_min -20
_diffrn_reflns_number 11650
_diffrn_reflns_theta_full 30.43
_diffrn_reflns_theta_max 30.43
_diffrn_reflns_theta_min 2.94
_exptl_absorpt_coefficient_mu 0.603
_exptl_absorpt_correction_T_max 1
_exptl_absorpt_correction_T_min 0.90281
_exptl_absorpt_correction_type multi-scan
_exptl_absorpt_process_details '(SADABS; Bruker, 2006)'
_exptl_crystal_colour blue--green
_exptl_crystal_density_diffrn 1.344
_exptl_crystal_density_method 'not measured'
_exptl_crystal_description trapezoid
_exptl_crystal_F_000 716
_exptl_crystal_size_max 0.35
_exptl_crystal_size_mid 0.35
_exptl_crystal_size_min 0.25
_refine_diff_density_max 0.228
_refine_diff_density_min -0.313
_refine_ls_extinction_method none
_refine_ls_goodness_of_fit_ref 1.052
_refine_ls_hydrogen_treatment constr
_refine_ls_matrix_type full
_refine_ls_number_parameters 104
_refine_ls_number_reflns 2595
_refine_ls_number_restraints 0
_refine_ls_restrained_S_all 1.052
_refine_ls_R_factor_all 0.0605
_refine_ls_R_factor_gt 0.0391
_refine_ls_shift/su_max 0.001
_refine_ls_shift/su_mean 0
_refine_ls_structure_factor_coef Fsqd
_refine_ls_weighting_details 'calc w=1/[\s^2^(Fo^2^)+(0.0608P)^2^+0.0762P] where P=(Fo^2^+2Fc^2^)/3'
_refine_ls_weighting_scheme calc
_refine_ls_wR_factor_gt 0.105
_refine_ls_wR_factor_ref 0.1161
_reflns_number_gt 1837
_reflns_number_total 2595
_reflns_threshold_expression I>2\s(I)
_cod_data_source_file lh2476.cif
_cod_data_source_block I
_cod_original_cell_volume 1701.54(12)
_cod_original_sg_symbol_H-M 'C 2/c'
_cod_database_code 2215207
_cod_database_fobs_code 2215207

loop_
_symmetry_equiv_pos_as_xyz
'x, y, z'
'-x, y, -z+1/2'
'x+1/2, y+1/2, z'
'-x+1/2, y+1/2, -z+1/2'
'-x, -y, -z'
'x, -y, z-1/2'
'-x+1/2, -y+1/2, -z'
'x+1/2, -y+1/2, z-1/2'

loop_
_atom_site_type_symbol
_atom_site_label
_atom_site_fract_x
_atom_site_fract_y
_atom_site_fract_z
_atom_site_U_iso_or_equiv
_atom_site_adp_type
_atom_site_calc_flag
_atom_site_refinement_flags
_atom_site_occupancy
C C1 0.8337(2) 0.61290(12) 0.88998(13) 0.0543(4) Uani d . 1
C C2 0.7518(2) 0.62217(15) 0.96641(14) 0.0663(5) Uani d . 1
H H2 0.8226 0.6322 1.0275 0.08 Uiso calc R 1
C C3 0.5742(2) 0.61768(12) 0.95867(12) 0.0525(4) Uani d . 1
C C4 1.0287(2) 0.61760(18) 0.91047(17) 0.0838(7) Uani d . 1
H H4A 1.0753 0.5607 0.9086 0.126 Uiso calc R 1
H H4B 1.0731 0.6421 0.9733 0.126 Uiso calc R 1
H H4C 1.0623 0.6529 0.8627 0.126 Uiso calc R 1
C C5 0.5044(3) 0.62994(17) 1.04695(13) 0.0761(6) Uani d . 1
H H5A 0.4164 0.6738 1.0348 0.114 Uiso calc R 1
H H5B 0.5972 0.647 1.1001 0.114 Uiso calc R 1
H H5C 0.4551 0.5768 1.0624 0.114 Uiso calc R 1
C C6 0.6215(2) 0.78243(13) 0.71999(13) 0.0592(5) Uani d . 1
H H6 0.707 0.7525 0.6985 0.071 Uiso calc R 1
C C7 0.6260(3) 0.87100(15) 0.71941(14) 0.0755(6) Uani d . 1
H H7 0.7133 0.9 0.6985 0.091 Uiso calc R 1
C C8 0.5 0.91579(19) 0.75 0.0835(10) Uani d S 1
H H8 0.5 0.9757 0.75 0.1 Uiso calc SR 1
N N1 0.5 0.73721(13) 0.75 0.0495(4) Uani d S 1
O O1 0.5 0.47833(11) 0.75 0.0607(4) Uani d S 1
O O2 0.46038(14) 0.60333(8) 0.88081(8) 0.0530(3) Uani d . 1
O O3 0.75487(14) 0.59983(9) 0.80249(9) 0.0544(3) Uani d . 1
V V1 0.5 0.58123(3) 0.75 0.04534(15) Uani d S 1

loop_
_atom_site_aniso_label
_atom_site_aniso_U_11
_atom_site_aniso_U_22
_atom_site_aniso_U_33
_atom_site_aniso_U_12
_atom_site_aniso_U_13
_atom_site_aniso_U_23
C1 0.0421(8) 0.0563(10) 0.0592(11) 0.0013(7) 0.0014(7) -0.0033(8)
C2 0.0509(10) 0.0910(15) 0.0500(10) -0.0003(10) -0.0018(8) -0.0085(10)
C3 0.0576(9) 0.0538(10) 0.0444(9) 0.0013(8) 0.0087(7) 0.0035(7)
C4 0.0411(9) 0.115(2) 0.0879(16) 0.0009(11) 0.0001(9) -0.0218(14)
C5 0.0798(14) 0.1023(18) 0.0470(10) -0.0041(13) 0.0163(9) -0.0046(10)
C6 0.0488(9) 0.0674(12) 0.0609(11) -0.0088(8) 0.0119(8) 0.0019(9)
C7 0.0876(15) 0.0694(15) 0.0654(13) -0.0281(12) 0.0101(10) 0.0034(10)
C8 0.126(3) 0.0495(17) 0.0649(19) 0 0.0016(19) 0
N1 0.0413(9) 0.0547(12) 0.0520(11) 0 0.0101(8) 0
O1 0.0631(10) 0.0560(11) 0.0623(11) 0 0.0133(8) 0
O2 0.0448(6) 0.0710(8) 0.0430(6) -0.0021(5) 0.0095(5) 0.0021(5)
O3 0.0360(6) 0.0735(8) 0.0519(7) 0.0035(5) 0.0069(5) -0.0015(5)
V1 0.0375(2) 0.0560(3) 0.0412(2) 0 0.00648(15) 0

loop_
_atom_type_symbol
_atom_type_description
_atom_type_scat_dispersion_real
_atom_type_scat_dispersion_imag
_atom_type_scat_source
C C 0.0033 0.0016 'International Tables Vol C Tables 4.2.6.8 and 6.1.1.4'
H H 0 0 'International Tables Vol C Tables 4.2.6.8 and 6.1.1.4'
N N 0.0061 0.0033 'International Tables Vol C Tables 4.2.6.8 and 6.1.1.4'
O O 0.0106 0.006 'International Tables Vol C Tables 4.2.6.8 and 6.1.1.4'
V V 0.3005 0.5294 'International Tables Vol C Tables 4.2.6.8 and 6.1.1.4'

loop_
_exptl_crystal_face_index_h
_exptl_crystal_face_index_k
_exptl_crystal_face_index_l
_exptl_crystal_face_perp_dist
0 1 0 0.152
0 -1 0 0.158
-1 -1 1 0.146
-1 -1 0 0.144
1 1 0 0.151
0 0 1 0.044
0 0 -1 0.116
0 1 -1 0.121
1 -1 -1 0.238
0 -1 1 0.113
1 1 -1 0.129
0 -1 -1 0.159
0 1 1 0.128

loop_
_geom_angle_atom_site_label_1
_geom_angle_atom_site_label_2
_geom_angle_atom_site_label_3
_geom_angle_site_symmetry_1
_geom_angle_site_symmetry_3
_geom_angle
_geom_angle_publ_flag
O3 C1 C2 . . 124.71(15) y
O3 C1 C4 . . 116.22(16) y
C2 C1 C4 . . 119.06(17) y
C3 C2 C1 . . 125.41(17) y
C3 C2 H2 . . 117.3 ?
C1 C2 H2 . . 117.3 ?
O2 C3 C2 . . 125.04(16) y
O2 C3 C5 . . 115.39(15) y
C2 C3 C5 . . 119.57(16) y
C1 C4 H4A . . 109.5 ?
C1 C4 H4B . . 109.5 ?
H4A C4 H4B . . 109.5 ?
C1 C4 H4C . . 109.5 ?
H4A C4 H4C . . 109.5 ?
H4B C4 H4C . . 109.5 ?
C3 C5 H5A . . 109.5 ?
C3 C5 H5B . . 109.5 ?
H5A C5 H5B . . 109.5 ?
C3 C5 H5C . . 109.5 ?
H5A C5 H5C . . 109.5 ?
H5B C5 H5C . . 109.5 ?
N1 C6 C7 . . 123.16(19) ?
N1 C6 H6 . . 118.4 ?
C7 C6 H6 . . 118.4 ?
C8 C7 C6 . . 119.0(2) ?
C8 C7 H7 . . 120.5 ?
C6 C7 H7 . . 120.5 ?
C7 C8 C7 2_656 . 118.9(3) ?
C7 C8 H8 2_656 . 120.6 ?
C7 C8 H8 . . 120.6 ?
C6 N1 C6 . 2_656 116.8(2) ?
C6 N1 V1 . . 121.61(11) ?
C6 N1 V1 2_656 . 121.61(11) ?
C3 O2 V1 . . 127.66(11) y
C1 O3 V1 . . 127.44(11) y
O1 V1 O2 . . 99.92(4) y
O1 V1 O2 . 2_656 99.92(4) ?
O2 V1 O2 . 2_656 160.16(8) y
O1 V1 O3 . . 98.30(4) y
O2 V1 O3 . . 89.55(5) y
O2 V1 O3 2_656 . 87.60(5) y
O1 V1 O3 . 2_656 98.30(4) ?
O2 V1 O3 . 2_656 87.60(5) ?
O2 V1 O3 2_656 2_656 89.55(5) ?
O3 V1 O3 . 2_656 163.39(8) ?
O1 V1 N1 . . 180 y
O2 V1 N1 . . 80.08(4) ?
O2 V1 N1 2_656 . 80.08(4) ?
O3 V1 N1 . . 81.70(4) ?
O3 V1 N1 2_656 . 81.70(4) ?

loop_
_geom_bond_atom_site_label_1
_geom_bond_atom_site_label_2
_geom_bond_site_symmetry_2
_geom_bond_distance
_geom_bond_publ_flag
C1 O3 . 1.272(2) y
C1 C2 . 1.400(2) y
C1 C4 . 1.503(2) y
C2 C3 . 1.386(2) y
C2 H2 . 0.93 ?
C3 O2 . 1.273(2) y
C3 C5 . 1.500(2) y
C4 H4A . 0.96 ?
C4 H4B . 0.96 ?
C4 H4C . 0.96 ?
C5 H5A . 0.96 ?
C5 H5B . 0.96 ?
C5 H5C . 0.96 ?
C6 N1 . 1.339(2) ?
C6 C7 . 1.376(3) ?
C6 H6 . 0.93 ?
C7 C8 . 1.368(3) ?
C7 H7 . 0.93 ?
C8 C7 2_656 1.368(3) ?
C8 H8 . 0.93 ?
N1 C6 2_656 1.339(2) ?
N1 V1 . 2.422(2) y
O1 V1 . 1.5976(18) y
O2 V1 . 1.9918(11) y
O3 V1 . 1.9997(11) y
V1 O2 2_656 1.9918(11) ?
V1 O3 2_656 1.9997(11) ?

loop_
_geom_torsion_atom_site_label_1
_geom_torsion_atom_site_label_2
_geom_torsion_atom_site_label_3
_geom_torsion_atom_site_label_4
_geom_torsion_site_symmetry_1
_geom_torsion_site_symmetry_4
_geom_torsion
O3 C1 C2 C3 . . 0.7(4)
C4 C1 C2 C3 . . -178.7(2)
C1 C2 C3 O2 . . 1.0(4)
C1 C2 C3 C5 . . -179.3(2)
N1 C6 C7 C8 . . -0.6(3)
C6 C7 C8 C7 . 2_656 0.28(12)
C7 C6 N1 C6 . 2_656 0.30(13)
C7 C6 N1 V1 . . -179.70(13)
C2 C3 O2 V1 . . 1.2(3)
C5 C3 O2 V1 . . -178.52(13)
C2 C1 O3 V1 . . -4.3(3)
C4 C1 O3 V1 . . 175.11(14)
C3 O2 V1 O1 . . 95.13(15)
C3 O2 V1 O2 . 2_656 -84.87(15)
C3 O2 V1 O3 . . -3.22(15)
C3 O2 V1 O3 . 2_656 -166.86(15)
C3 O2 V1 N1 . . -84.87(15)
C1 O3 V1 O1 . . -95.23(15)
C1 O3 V1 O2 . . 4.73(15)
C1 O3 V1 O2 . 2_656 165.09(15)
C1 O3 V1 O3 . 2_656 84.77(15)
C1 O3 V1 N1 . . 84.77(15)
C6 N1 V1 O2 . . 133.93(10)
C6 N1 V1 O2 2_656 . -46.07(10)
C6 N1 V1 O2 . 2_656 -46.07(10)
C6 N1 V1 O2 2_656 2_656 133.93(10)
C6 N1 V1 O3 . . 42.93(10)
C6 N1 V1 O3 2_656 . -137.07(10)
C6 N1 V1 O3 . 2_656 -137.07(10)
C6 N1 V1 O3 2_656 2_656 42.93(10)
